data_2219262
loop_
_publ_author_name
'Ramos Silva, Manuela'
'Motyeian, Elham'
'Aghabozorg, Hossein'
'Ghadermazi, Mohammad'

_publ_section_title
;
 Bis(2,4,6-triamino-1,3,5-triazin-1-ium)
 bis(4-hydroxypyridine-2,6-carboxylato)cuprate(II) hexahydrate
;
_journal_coeditor_code BT2763
_journal_issue 9
_journal_name_full 'Acta Crystallographica Section E'
_journal_page_first m1173
_journal_page_last m1174
_journal_paper_doi 10.1107/S160053680802566X
_journal_volume 64
_journal_year 2008
_chemical_formula_iupac '(C3 H7 N6)2 [Cu (C7 H3 N1 O5)2], 6H2 O'
_chemical_formula_moiety '2(C3 H7 N6 +), C14 H6 Cu N2 O10 2-, 6(H2 O)'
_chemical_formula_sum 'C20 H32 Cu N14 O16'
_chemical_formula_weight 788.14
_chemical_name_common
;
Dimelaminium bis(4-hydroxypyridine-2,6-carboxylato)cuprate(II) hexahydrated
;
_chemical_name_systematic
;
Bis(2,4,6-triamino-1,3,5-triazin-1-ium)
bis(4-hydroxypyridine-2,6-carboxylato)cuprate(II) hexahydrate
;
_space_group_IT_number 14
_symmetry_cell_setting monoclinic
_symmetry_space_group_name_Hall '-P 2ybc'
_symmetry_space_group_name_H-M 'P 1 21/c 1'
_atom_sites_solution_hydrogens geom
_atom_sites_solution_primary direct
_atom_sites_solution_secondary difmap
_audit_creation_method SHELXL-97
_cell_angle_alpha 90.00
_cell_angle_beta 94.016(2)
_cell_angle_gamma 90.00
_cell_formula_units_Z 4
_cell_length_a 11.2894(3)
_cell_length_b 37.7699(12)
_cell_length_c 7.3414(2)
_cell_measurement_reflns_used 4074
_cell_measurement_temperature 293(2)
_cell_measurement_theta_max 24.46
_cell_measurement_theta_min 2.43
_cell_volume 3122.68(15)
_computing_cell_refinement 'SAINT (Bruker, 2003)'
_computing_data_collection 'SMART (Bruker, 2003)'
_computing_data_reduction 'SAINT (Bruker, 2003)'
_computing_molecular_graphics 'ORTEPII (Johnson, 1976)'
_computing_publication_material 'SHELXL97 (Sheldrick, 2008)'
_computing_structure_refinement 'SHELXL97 (Sheldrick, 2008)'
_computing_structure_solution 'SHELXS97 (Sheldrick, 2008)'
_diffrn_ambient_temperature 293(2)
_diffrn_measured_fraction_theta_full 0.988
_diffrn_measured_fraction_theta_max 0.951
_diffrn_measurement_device_type 'Bruker APEX CCD area-detector'
_diffrn_measurement_method '\f and \w'
_diffrn_radiation_monochromator graphite
_diffrn_radiation_source 'fine-focus sealed tube'
_diffrn_radiation_type MoK\a
_diffrn_radiation_wavelength 0.71073
_diffrn_reflns_av_R_equivalents 0.0540
_diffrn_reflns_av_sigmaI/netI 0.0569
_diffrn_reflns_limit_h_max 14
_diffrn_reflns_limit_h_min -15
_diffrn_reflns_limit_k_max 50
_diffrn_reflns_limit_k_min -50
_diffrn_reflns_limit_l_max 9
_diffrn_reflns_limit_l_min -7
_diffrn_reflns_number 22082
_diffrn_reflns_theta_full 25.00
_diffrn_reflns_theta_max 28.30
_diffrn_reflns_theta_min 1.81
_exptl_absorpt_coefficient_mu 0.797
_exptl_absorpt_correction_T_max 0.919
_exptl_absorpt_correction_T_min 0.714
_exptl_absorpt_correction_type multi-scan
_exptl_absorpt_process_details '(SADABS; Sheldrick, 2000)'
_exptl_crystal_colour green
_exptl_crystal_density_diffrn 1.676
_exptl_crystal_density_method 'not measured'
_exptl_crystal_description prism
_exptl_crystal_F_000 1628
_exptl_crystal_size_max 0.28
_exptl_crystal_size_mid 0.20
_exptl_crystal_size_min 0.10
_refine_diff_density_max 0.441
_refine_diff_density_min -0.457
_refine_ls_extinction_method none
_refine_ls_goodness_of_fit_ref 1.025
_refine_ls_hydrogen_treatment mixed
_refine_ls_matrix_type full
_refine_ls_number_parameters 508
_refine_ls_number_reflns 7390
_refine_ls_number_restraints 13
_refine_ls_restrained_S_all 1.025
_refine_ls_R_factor_all 0.0753
_refine_ls_R_factor_gt 0.0443
_refine_ls_shift/su_max 0.014
_refine_ls_shift/su_mean 0.000
_refine_ls_structure_factor_coef Fsqd
_refine_ls_weighting_details 'calc w=1/[\s^2^(Fo^2^)+(0.0572P)^2^+0.0192P] where P=(Fo^2^+2Fc^2^)/3'
_refine_ls_weighting_scheme calc
_refine_ls_wR_factor_gt 0.1031
_refine_ls_wR_factor_ref 0.1159
_reflns_number_gt 5112
_reflns_number_total 7390
_reflns_threshold_expression I>2\s(I)
_cod_data_source_file bt2763.cif
_cod_data_source_block I
_cod_original_sg_symbol_H-M 'P 21/c'
_cod_database_code 2219262
_cod_database_fobs_code 2219262

loop_
_symmetry_equiv_pos_as_xyz
'x, y, z'
'-x, y+1/2, -z+1/2'
'-x, -y, -z'
'x, -y-1/2, z-1/2'

loop_
_atom_site_type_symbol
_atom_site_label
_atom_site_fract_x
_atom_site_fract_y
_atom_site_fract_z
_atom_site_U_iso_or_equiv
_atom_site_adp_type
_atom_site_calc_flag
_atom_site_refinement_flags
_atom_site_occupancy
Cu Cu1 0.43767(3) 0.864573(8) 0.43487(5) 0.02540(10) Uani d . 1
O O1A 0.62393(18) 0.71521(5) 0.5449(3) 0.0339(5) Uani d . 1
H H1A 0.584(3) 0.7012(9) 0.503(5) 0.051 Uiso d . 1
O O1B 0.31432(19) 1.01748(5) 0.5212(3) 0.0363(5) Uani d . 1
H H1B 0.335(3) 1.0291(9) 0.446(5) 0.054 Uiso d . 1
O O2A 0.26377(16) 0.77504(5) 0.2033(3) 0.0382(5) Uani d . 1
O O2B 0.5124(2) 0.93825(6) 0.0457(3) 0.0532(7) Uani d . 1
O O3A 0.29856(16) 0.83148(5) 0.2762(3) 0.0321(4) Uani d . 1
O O3B 0.50694(17) 0.88676(5) 0.1949(3) 0.0339(5) Uani d . 1
O O4A 0.75786(16) 0.83882(5) 0.7359(3) 0.0356(5) Uani d . 1
O O4B 0.2249(2) 0.89919(5) 0.8309(3) 0.0524(7) Uani d . 1
O O5A 0.61471(17) 0.87161(5) 0.5943(3) 0.0368(5) Uani d . 1
O O5B 0.32894(17) 0.86291(5) 0.6639(3) 0.0313(4) Uani d . 1
N N1A 0.50099(18) 0.81629(5) 0.4577(3) 0.0218(4) Uani d . 1
N N1B 0.38376(18) 0.91274(5) 0.4434(3) 0.0235(5) Uani d . 1
C C1A 0.6033(2) 0.80997(6) 0.5575(4) 0.0218(5) Uani d . 1
C C1B 0.3243(2) 0.92336(7) 0.5850(4) 0.0255(6) Uani d . 1
C C2A 0.6461(2) 0.77631(6) 0.5867(4) 0.0245(6) Uani d . 1
H H2A 0.7177 0.7726 0.6548 0.029 Uiso calc R 1
C C2B 0.2994(2) 0.95844(7) 0.6138(4) 0.0299(6) Uani d . 1
H H2B 0.2580 0.9655 0.7129 0.036 Uiso calc R 1
C C3A 0.5813(2) 0.74770(6) 0.5132(4) 0.0239(5) Uani d . 1
C C3B 0.3381(2) 0.98330(6) 0.4897(4) 0.0272(6) Uani d . 1
C C4A 0.4744(2) 0.75443(7) 0.4131(4) 0.0248(6) Uani d . 1
H H4A 0.4283 0.7358 0.3646 0.030 Uiso calc R 1
C C4B 0.3979(2) 0.97189(7) 0.3412(4) 0.0272(6) Uani d . 1
H H4B 0.4226 0.9880 0.2558 0.033 Uiso calc R 1
C C5A 0.4376(2) 0.78907(6) 0.3866(4) 0.0222(5) Uani d . 1
C C5B 0.4196(2) 0.93624(7) 0.3236(4) 0.0249(6) Uani d . 1
C C6A 0.3237(2) 0.79909(7) 0.2795(4) 0.0257(6) Uani d . 1
C C6B 0.4848(2) 0.91968(7) 0.1720(4) 0.0303(6) Uani d . 1
C C7A 0.6650(2) 0.84270(6) 0.6363(4) 0.0250(6) Uani d . 1
C C7B 0.2893(2) 0.89329(7) 0.7058(4) 0.0305(6) Uani d . 1
N N3A 0.0763(2) 0.99122(6) 0.2789(3) 0.0325(5) Uani d . 1
N N4A 0.1682(2) 0.99282(6) -0.0069(3) 0.0342(6) Uani d . 1
N N5A 0.1108(2) 1.04478(6) 0.1332(4) 0.0341(6) Uani d D 1
H H5A 0.099(3) 1.0648(7) 0.133(5) 0.041 Uiso d D 1
N N6A 0.1337(2) 0.94103(6) 0.1355(4) 0.0390(6) Uani d . 1
H H7 0.1647 0.9304 0.0467 0.047 Uiso calc R 1
H H8 0.1079 0.9289 0.2237 0.047 Uiso calc R 1
N N7A 0.1989(2) 1.04682(7) -0.1378(4) 0.0460(7) Uani d . 1
H H11 0.2294 1.0367 -0.2284 0.055 Uiso calc R 1
H H12 0.1934 1.0695 -0.1344 0.055 Uiso calc R 1
N N8A 0.0229(2) 1.04431(7) 0.4041(4) 0.0476(7) Uani d . 1
H H9 -0.0045 1.0334 0.4949 0.057 Uiso calc R 1
H H10 0.0195 1.0670 0.3983 0.057 Uiso calc R 1
C C8A 0.1257(2) 0.97605(7) 0.1365(4) 0.0306(6) Uani d . 1
C C9A 0.1607(2) 1.02764(7) -0.0048(4) 0.0342(7) Uani d . 1
C C10A 0.0699(2) 1.02625(7) 0.2739(4) 0.0336(7) Uani d . 1
N N3B 0.88638(18) 0.76048(6) 0.3504(3) 0.0289(5) Uani d . 1
N N4B 1.0116(2) 0.80888(6) 0.4584(3) 0.0321(5) Uani d . 1
N N5B 1.06806(18) 0.75026(6) 0.5151(3) 0.0266(5) Uani d D 1
H H5B 1.114(2) 0.7379(7) 0.567(4) 0.032 Uiso d D 1
N N6B 0.8337(2) 0.81741(6) 0.2915(4) 0.0395(6) Uani d . 1
H H5 0.7703 0.8094 0.2338 0.047 Uiso calc R 1
H H6 0.8458 0.8399 0.2990 0.047 Uiso calc R 1
N N7B 1.1849(2) 0.79554(6) 0.6287(3) 0.0347(6) Uani d . 1
H H1 1.2006 0.8177 0.6442 0.042 Uiso calc R 1
H H2 1.2329 0.7798 0.6758 0.042 Uiso calc R 1
N N8B 0.95084(19) 0.70392(6) 0.4094(3) 0.0330(6) Uani d . 1
H H3 0.8879 0.6957 0.3518 0.040 Uiso calc R 1
H H4 1.0036 0.6897 0.4577 0.040 Uiso calc R 1
C C8B 0.9664(2) 0.73824(7) 0.4237(4) 0.0255(6) Uani d . 1
C C9B 1.0871(2) 0.78572(7) 0.5325(4) 0.0262(6) Uani d . 1
C C10B 0.9134(2) 0.79486(7) 0.3697(4) 0.0286(6) Uani d . 1
O O6 0.6260(2) 0.93858(5) 0.7253(3) 0.0433(6) Uani d D 1
H H61 0.620(3) 0.9180(6) 0.684(5) 0.065 Uiso d D 1
H H62 0.580(3) 0.9381(10) 0.805(4) 0.065 Uiso d D 1
O O7 0.4746(2) 0.83354(6) 0.9426(3) 0.0472(6) Uani d D 1
H H71 0.469(3) 0.8491(8) 1.020(4) 0.071 Uiso d D 1
H H72 0.429(3) 0.8401(10) 0.857(4) 0.071 Uiso d D 1
O O8 0.1197(2) 0.84896(6) 0.0289(4) 0.0508(6) Uani d D 1
H H81 0.150(3) 0.8641(9) -0.041(5) 0.076 Uiso d D 1
H H82 0.168(3) 0.8391(10) 0.104(5) 0.076 Uiso d D 1
O O9 0.7422(2) 0.87866(6) 0.0878(4) 0.0527(6) Uani d D 1
H H91 0.672(2) 0.8828(11) 0.127(6) 0.079 Uiso d D 1
H H92 0.750(4) 0.8675(10) -0.015(4) 0.079 Uiso d D 1
O O10 0.9382(2) 0.88564(6) 0.7704(5) 0.0662(8) Uani d D 1
H H101 0.984(4) 0.8704(10) 0.821(6) 0.099 Uiso d D 1
H H102 0.894(4) 0.8820(13) 0.864(5) 0.099 Uiso d D 1
O O11 0.0445(5) 0.88589(8) 0.3782(7) 0.1234(17) Uani d D 1
H H111 0.030(7) 0.878(2) 0.481(5) 0.185 Uiso d D 1
H H112 0.088(6) 0.8685(13) 0.362(12) 0.185 Uiso d D 1

loop_
_atom_site_aniso_label
_atom_site_aniso_U_11
_atom_site_aniso_U_22
_atom_site_aniso_U_33
_atom_site_aniso_U_12
_atom_site_aniso_U_13
_atom_site_aniso_U_23
Cu1 0.02778(17) 0.01879(16) 0.0296(2) 0.00051(12) 0.00170(13) -0.00093(13)
O1A 0.0396(12) 0.0164(9) 0.0439(13) 0.0007(8) -0.0101(9) -0.0015(8)
O1B 0.0498(12) 0.0172(10) 0.0435(14) 0.0027(8) 0.0149(10) 0.0008(8)
O2A 0.0343(11) 0.0276(10) 0.0501(14) -0.0027(8) -0.0156(10) -0.0076(9)
O2B 0.0761(16) 0.0373(12) 0.0501(16) 0.0082(11) 0.0337(13) 0.0108(11)
O3A 0.0336(10) 0.0225(9) 0.0390(13) 0.0026(8) -0.0065(9) 0.0010(8)
O3B 0.0428(11) 0.0214(10) 0.0382(13) 0.0037(8) 0.0069(10) -0.0046(8)
O4A 0.0291(10) 0.0250(10) 0.0502(14) -0.0024(8) -0.0150(9) -0.0037(9)
O4B 0.0794(16) 0.0281(11) 0.0549(16) 0.0079(10) 0.0410(14) 0.0079(10)
O5A 0.0377(11) 0.0191(9) 0.0518(14) 0.0035(8) -0.0100(10) -0.0060(9)
O5B 0.0417(11) 0.0202(9) 0.0323(12) 0.0045(8) 0.0037(9) 0.0014(8)
N1A 0.0245(11) 0.0182(10) 0.0227(12) 0.0002(8) 0.0017(9) -0.0011(8)
N1B 0.0254(11) 0.0198(10) 0.0254(13) 0.0028(8) 0.0027(9) 0.0027(9)
C1A 0.0229(12) 0.0201(12) 0.0224(15) 0.0000(9) 0.0015(10) -0.0030(10)
C1B 0.0246(12) 0.0234(13) 0.0287(16) 0.0009(10) 0.0038(11) 0.0015(11)
C2A 0.0220(12) 0.0212(12) 0.0302(16) 0.0006(9) 0.0000(11) -0.0023(11)
C2B 0.0301(14) 0.0250(13) 0.0351(17) 0.0031(11) 0.0067(12) 0.0001(12)
C3A 0.0292(13) 0.0183(12) 0.0245(15) 0.0009(10) 0.0030(11) -0.0001(10)
C3B 0.0262(13) 0.0193(12) 0.0360(17) 0.0021(10) 0.0019(12) 0.0022(11)
C4A 0.0262(13) 0.0190(12) 0.0289(16) -0.0027(10) -0.0002(11) -0.0036(10)
C4B 0.0276(13) 0.0224(13) 0.0318(17) -0.0022(10) 0.0037(12) 0.0043(11)
C5A 0.0229(12) 0.0206(12) 0.0232(15) -0.0019(9) 0.0012(11) -0.0022(10)
C5B 0.0245(13) 0.0226(13) 0.0275(16) 0.0005(10) 0.0017(11) 0.0003(11)
C6A 0.0271(13) 0.0246(13) 0.0253(16) -0.0013(10) 0.0012(11) 0.0010(11)
C6B 0.0327(14) 0.0274(14) 0.0311(17) -0.0013(11) 0.0051(12) -0.0003(12)
C7A 0.0260(13) 0.0176(12) 0.0314(16) -0.0025(10) 0.0029(11) -0.0035(10)
C7B 0.0362(15) 0.0222(13) 0.0335(18) 0.0020(11) 0.0044(13) 0.0031(11)
N3A 0.0371(13) 0.0240(12) 0.0367(15) 0.0024(10) 0.0031(11) -0.0027(10)
N4A 0.0379(13) 0.0278(12) 0.0371(16) 0.0018(10) 0.0047(11) -0.0040(10)
N5A 0.0375(13) 0.0211(11) 0.0445(16) -0.0004(10) 0.0073(12) -0.0027(11)
N6A 0.0495(15) 0.0254(12) 0.0430(17) 0.0028(10) 0.0098(13) -0.0018(11)
N7A 0.0574(17) 0.0341(14) 0.0485(18) -0.0038(12) 0.0171(14) -0.0009(13)
N8A 0.0653(18) 0.0277(13) 0.0522(19) 0.0046(12) 0.0208(15) -0.0060(12)
C8A 0.0267(14) 0.0267(14) 0.0375(18) 0.0016(11) -0.0036(12) -0.0017(12)
C9A 0.0279(14) 0.0334(15) 0.0410(19) -0.0029(11) 0.0008(13) -0.0005(13)
C10A 0.0313(14) 0.0299(15) 0.0396(19) -0.0003(11) 0.0022(13) -0.0051(13)
N3B 0.0258(11) 0.0269(12) 0.0334(14) 0.0040(9) -0.0026(10) 0.0041(10)
N4B 0.0325(12) 0.0230(11) 0.0409(15) 0.0012(9) 0.0030(11) 0.0018(10)
N5B 0.0228(11) 0.0196(11) 0.0364(15) 0.0029(8) -0.0044(10) 0.0044(9)
N6B 0.0369(13) 0.0314(13) 0.0493(17) 0.0109(10) -0.0036(12) 0.0092(12)
N7B 0.0344(13) 0.0228(12) 0.0458(17) -0.0043(10) -0.0054(11) -0.0004(10)
N8B 0.0282(12) 0.0222(11) 0.0469(17) -0.0009(9) -0.0087(11) 0.0000(10)
C8B 0.0223(12) 0.0265(14) 0.0280(16) -0.0016(10) 0.0032(11) 0.0007(11)
C9B 0.0260(13) 0.0231(13) 0.0296(16) -0.0020(10) 0.0036(11) 0.0012(11)
C10B 0.0296(14) 0.0273(14) 0.0293(16) 0.0039(11) 0.0041(12) 0.0043(11)
O6 0.0679(16) 0.0225(10) 0.0415(15) -0.0086(10) 0.0179(11) -0.0008(10)
O7 0.0685(16) 0.0315(12) 0.0393(15) 0.0207(11) -0.0129(12) -0.0065(10)
O8 0.0402(13) 0.0409(13) 0.0688(19) -0.0105(10) -0.0137(12) 0.0193(12)
O9 0.0477(14) 0.0393(13) 0.071(2) 0.0071(11) 0.0057(13) 0.0026(12)
O10 0.0493(16) 0.0298(13) 0.119(3) -0.0038(11) -0.0005(16) 0.0053(14)
O11 0.201(5) 0.0406(18) 0.139(4) -0.011(2) 0.086(3) 0.004(2)

loop_
_atom_type_symbol
_atom_type_description
_atom_type_scat_dispersion_real
_atom_type_scat_dispersion_imag
_atom_type_scat_source
C C 0.0033 0.0016 'International Tables Vol C Tables 4.2.6.8 and 6.1.1.4'
H H 0.0000 0.0000 'International Tables Vol C Tables 4.2.6.8 and 6.1.1.4'
O O 0.0106 0.0060 'International Tables Vol C Tables 4.2.6.8 and 6.1.1.4'
Cu Cu 0.3201 1.2651 'International Tables Vol C Tables 4.2.6.8 and 6.1.1.4'
N N 0.0061 0.0033 'International Tables Vol C Tables 4.2.6.8 and 6.1.1.4'

loop_
_geom_angle_atom_site_label_1
_geom_angle_atom_site_label_2
_geom_angle_atom_site_label_3
_geom_angle
_geom_angle_publ_flag
N1B Cu1 N1A 172.83(10) ?
N1B Cu1 O3B 77.96(8) ?
N1A Cu1 O3B 106.34(8) ?
N1B Cu1 O5B 78.63(8) ?
N1A Cu1 O5B 97.51(8) ?
O3B Cu1 O5B 155.97(7) ?
N1B Cu1 O5A 98.19(8) ?
N1A Cu1 O5A 76.19(8) ?
O3B Cu1 O5A 91.11(8) ?
O5B Cu1 O5A 97.53(8) ?
N1B Cu1 O3A 109.24(8) ?
N1A Cu1 O3A 76.48(8) ?
O3B Cu1 O3A 94.16(7) ?
O5B Cu1 O3A 88.44(7) ?
O5A Cu1 O3A 152.56(6) ?
C3A O1A H1A 112(3) ?
C3B O1B H1B 111(3) ?
C6A O3A Cu1 112.32(16) ?
C6B O3B Cu1 114.11(17) ?
C7A O5A Cu1 113.08(16) ?
C7B O5B Cu1 113.01(17) ?
C5A N1A C1A 119.4(2) ?
C5A N1A Cu1 119.96(17) ?
C1A N1A Cu1 120.37(16) ?
C5B N1B C1B 120.4(2) ?
C5B N1B Cu1 119.86(17) ?
C1B N1B Cu1 119.10(17) ?
N1A C1A C2A 122.0(2) ?
N1A C1A C7A 114.7(2) ?
C2A C1A C7A 123.3(2) ?
N1B C1B C2B 121.9(2) ?
N1B C1B C7B 113.4(2) ?
C2B C1B C7B 124.7(2) ?
C1A C2A C3A 119.2(2) ?
C1A C2A H2A 120.4 ?
C3A C2A H2A 120.4 ?
C1B C2B C3B 118.0(2) ?
C1B C2B H2B 121.0 ?
C3B C2B H2B 121.0 ?
O1A C3A C4A 123.4(2) ?
O1A C3A C2A 118.2(2) ?
C4A C3A C2A 118.4(2) ?
O1B C3B C4B 123.2(2) ?
O1B C3B C2B 117.2(2) ?
C4B C3B C2B 119.6(2) ?
C5A C4A C3A 119.2(2) ?
C5A C4A H4A 120.4 ?
C3A C4A H4A 120.4 ?
C5B C4B C3B 118.5(2) ?
C5B C4B H4B 120.8 ?
C3B C4B H4B 120.8 ?
N1A C5A C4A 121.7(2) ?
N1A C5A C6A 115.1(2) ?
C4A C5A C6A 123.2(2) ?
N1B C5B C4B 121.7(2) ?
N1B C5B C6B 113.4(2) ?
C4B C5B C6B 125.0(2) ?
O2A C6A O3A 126.0(3) ?
O2A C6A C5A 118.0(2) ?
O3A C6A C5A 116.0(2) ?
O2B C6B O3B 126.9(3) ?
O2B C6B C5B 119.0(2) ?
O3B C6B C5B 114.0(2) ?
O4A C7A O5A 126.4(2) ?
O4A C7A C1A 118.3(2) ?
O5A C7A C1A 115.3(2) ?
O4B C7B O5B 125.3(3) ?
O4B C7B C1B 119.6(2) ?
O5B C7B C1B 115.1(2) ?
C10A N3A C8A 115.3(2) yes
C9A N4A C8A 115.7(2) yes
C10A N5A C9A 120.3(2) yes
C10A N5A H5A 116(2) ?
C9A N5A H5A 123(2) ?
C8A N6A H7 120.0 ?
C8A N6A H8 120.0 ?
H7 N6A H8 120.0 ?
C9A N7A H11 120.0 ?
C9A N7A H12 120.0 ?
H11 N7A H12 120.0 ?
C10A N8A H9 120.0 ?
C10A N8A H10 120.0 ?
H9 N8A H10 120.0 ?
N6A C8A N4A 115.9(3) ?
N6A C8A N3A 117.4(3) ?
N4A C8A N3A 126.7(2) ?
N7A C9A N4A 121.1(3) ?
N7A C9A N5A 117.8(3) ?
N4A C9A N5A 121.0(3) ?
N8A C10A N3A 121.4(3) ?
N8A C10A N5A 117.5(3) ?
N3A C10A N5A 121.0(3) ?
C8B N3B C10B 115.4(2) yes
C9B N4B C10B 115.2(2) yes
C9B N5B C8B 119.7(2) yes
C9B N5B H5B 117(2) ?
C8B N5B H5B 123(2) ?
C10B N6B H5 120.0 ?
C10B N6B H6 120.0 ?
H5 N6B H6 120.0 ?
C9B N7B H1 120.0 ?
C9B N7B H2 120.0 ?
H1 N7B H2 120.0 ?
C8B N8B H3 120.0 ?
C8B N8B H4 120.0 ?
H3 N8B H4 120.0 ?
N8B C8B N3B 120.8(2) ?
N8B C8B N5B 118.1(2) ?
N3B C8B N5B 121.1(2) ?
N4B C9B N7B 121.9(2) ?
N4B C9B N5B 121.5(2) ?
N7B C9B N5B 116.5(2) ?
N3B C10B N6B 115.5(3) ?
N3B C10B N4B 127.1(2) ?
N6B C10B N4B 117.4(2) ?
H61 O6 H62 101(3) ?
H71 O7 H72 104(4) ?
H81 O8 H82 116(4) ?
H91 O9 H92 121(4) ?
H101 O10 H102 85(4) ?
H111 O11 H112 89(6) ?

loop_
_geom_bond_atom_site_label_1
_geom_bond_atom_site_label_2
_geom_bond_distance
Cu1 N1B 1.921(2)
Cu1 N1A 1.962(2)
Cu1 O3B 2.147(2)
Cu1 O5B 2.1508(19)
Cu1 O5A 2.260(2)
Cu1 O3A 2.2648(19)
O1A C3A 1.333(3)
O1A H1A 0.74(3)
O1B C3B 1.342(3)
O1B H1B 0.76(4)
O2A C6A 1.242(3)
O2B C6B 1.221(3)
O3A C6A 1.256(3)
O3B C6B 1.277(3)
O4A C7A 1.244(3)
O4B C7B 1.231(3)
O5A C7A 1.259(3)
O5B C7B 1.277(3)
N1A C5A 1.338(3)
N1A C1A 1.345(3)
N1B C5B 1.332(3)
N1B C1B 1.338(3)
C1A C2A 1.372(3)
C1A C7A 1.514(3)
C1B C2B 1.374(4)
C1B C7B 1.510(4)
C2A C3A 1.393(3)
C2A H2A 0.9300
C2B C3B 1.400(4)
C2B H2B 0.9300
C3A C4A 1.391(4)
C3B C4B 1.390(4)
C4A C5A 1.382(3)
C4A H4A 0.9300
C4B C5B 1.377(3)
C4B H4B 0.9300
C5A C6A 1.507(4)
C5B C6B 1.512(4)
N3A C10A 1.325(3)
N3A C8A 1.347(4)
N4A C9A 1.318(3)
N4A C8A 1.346(4)
N5A C10A 1.355(4)
N5A C9A 1.357(4)
N5A H5A 0.77(2)
N6A C8A 1.326(3)
N6A H7 0.8600
N6A H8 0.8600
N7A C9A 1.313(4)
N7A H11 0.8600
N7A H12 0.8600
N8A C10A 1.316(4)
N8A H9 0.8600
N8A H10 0.8600
N3B C8B 1.321(3)
N3B C10B 1.339(3)
N4B C9B 1.312(3)
N4B C10B 1.353(4)
N5B C9B 1.361(3)
N5B C8B 1.365(3)
N5B H5B 0.78(2)
N6B C10B 1.339(3)
N6B H5 0.8600
N6B H6 0.8600
N7B C9B 1.322(3)
N7B H1 0.8600
N7B H2 0.8600
N8B C8B 1.311(3)
N8B H3 0.8600
N8B H4 0.8600
O6 H61 0.834(18)
O6 H62 0.808(18)
O7 H71 0.821(18)
O7 H72 0.821(19)
O8 H81 0.86(4)
O8 H82 0.84(4)
O9 H91 0.877(18)
O9 H92 0.876(19)
O10 H101 0.84(4)
O10 H102 0.89(4)
O11 H111 0.85(2)
O11 H112 0.83(6)

loop_
_geom_hbond_atom_site_label_D
_geom_hbond_atom_site_label_H
_geom_hbond_atom_site_label_A
_geom_hbond_site_symmetry_A
_geom_hbond_distance_DH
_geom_hbond_distance_HA
_geom_hbond_distance_DA
_geom_hbond_angle_DHA
O1A H1A O7 4_575 0.74(3) 1.84(3) 2.573(3) 169(4)
O1B H1B O6 3_676 0.76(4) 1.83(4) 2.579(3) 173(4)
N5A H5A O10 3_676 0.77(2) 2.06(3) 2.787(3) 159(3)
N6A H7 O4B 1_554 0.86 2.13 2.980(3) 172.8
N6A H8 O11 . 0.86 2.13 2.962(4) 161.6
N7A H11 O1B 1_554 0.86 2.25 3.106(3) 172.4
N7A H12 O9 3_675 0.86 2.11 2.910(4) 154.9
N8A H9 N3A 3_576 0.86 2.11 2.973(4) 177.2
N8A H10 O10 3_676 0.86 2.25 2.986(4) 144.2
N8A H10 O11 3_576 0.86 2.56 3.202(4) 132.5
N5B H5B O2A 4_676 0.78(2) 1.96(3) 2.698(3) 157(3)
N6B H5 O1A 4_575 0.86 2.28 3.131(3) 170.0
N6B H6 O9 . 0.86 2.38 2.905(3) 119.8
N7B H1 O5B 1_655 0.86 2.24 3.021(3) 151.2
N7B H2 O2A 4_676 0.86 2.11 2.852(3) 144.4
N8B H3 O4A 4_575 0.86 2.10 2.930(3) 162.9
N8B H4 O8 4_676 0.86 2.01 2.857(3) 169.4
O6 H61 O5A . 0.83(2) 1.87(2) 2.706(3) 177(4)
O6 H62 O2B 1_556 0.81(2) 1.97(2) 2.756(3) 163(4)
O7 H71 O3B 1_556 0.82(2) 1.94(2) 2.741(3) 163(4)
O7 H72 O5B . 0.82(2) 1.95(2) 2.766(3) 171(4)
O8 H81 O4B 1_554 0.86(2) 1.86(2) 2.714(3) 173(4)
O8 H82 O3A . 0.83(2) 1.90(2) 2.701(3) 162(4)
O9 H91 O3B . 0.88(2) 1.97(2) 2.839(3) 172(4)
O9 H92 O4A 1_554 0.88(2) 2.13(2) 3.005(3) 176(4)
O10 H101 O8 1_656 0.84(4) 2.24(3) 3.030(4) 157(5)
O10 H102 O4A . 0.89(4) 2.39(5) 2.695(3) 101(4)
O11 H111 O10 1_455 0.85(2) 2.44(4) 3.196(5) 149(7)
O11 H112 N4B 1_455 0.83(6) 2.53(7) 2.996(4) 116(6)
O11 H112 O8 . 0.83(6) 2.60(8) 3.090(5) 118(7)

loop_
_geom_torsion_atom_site_label_1
_geom_torsion_atom_site_label_2
_geom_torsion_atom_site_label_3
_geom_torsion_atom_site_label_4
_geom_torsion
N1B Cu1 O3A C6A -174.06(18)
N1A Cu1 O3A C6A 1.43(18)
O3B Cu1 O3A C6A 107.24(18)
O5B Cu1 O3A C6A -96.68(18)
O5A Cu1 O3A C6A 6.7(3)
N1B Cu1 O3B C6B 1.61(19)
N1A Cu1 O3B C6B -172.46(19)
O5B Cu1 O3B C6B 14.9(3)
O5A Cu1 O3B C6B -96.53(19)
O3A Cu1 O3B C6B 110.41(19)
N1B Cu1 O5A C7A 169.77(19)
N1A Cu1 O5A C7A -5.67(19)
O3B Cu1 O5A C7A -112.23(19)
O5B Cu1 O5A C7A 90.25(19)
O3A Cu1 O5A C7A -11.0(3)
N1B Cu1 O5B C7B -5.00(19)
N1A Cu1 O5B C7B 168.87(19)
O3B Cu1 O5B C7B -18.3(3)
O5A Cu1 O5B C7B 91.90(19)
O3A Cu1 O5B C7B -114.98(19)
N1B Cu1 N1A C5A 140.1(6)
O3B Cu1 N1A C5A -93.80(19)
O5B Cu1 N1A C5A 83.18(19)
O5A Cu1 N1A C5A 179.1(2)
O3A Cu1 N1A C5A -3.38(18)
N1B Cu1 N1A C1A -34.3(8)
O3B Cu1 N1A C1A 91.79(19)
O5B Cu1 N1A C1A -91.23(19)
O5A Cu1 N1A C1A 4.72(18)
O3A Cu1 N1A C1A -177.8(2)
N1A Cu1 N1B C5B 121.0(6)
O3B Cu1 N1B C5B -6.50(19)
O5B Cu1 N1B C5B 179.0(2)
O5A Cu1 N1B C5B 82.9(2)
O3A Cu1 N1B C5B -96.7(2)
N1A Cu1 N1B C1B -49.6(7)
O3B Cu1 N1B C1B -177.1(2)
O5B Cu1 N1B C1B 8.34(19)
O5A Cu1 N1B C1B -87.8(2)
O3A Cu1 N1B C1B 92.6(2)
C5A N1A C1A C2A 1.1(4)
Cu1 N1A C1A C2A 175.49(19)
C5A N1A C1A C7A -177.9(2)
Cu1 N1A C1A C7A -3.5(3)
C5B N1B C1B C2B -0.7(4)
Cu1 N1B C1B C2B 169.8(2)
C5B N1B C1B C7B 179.4(2)
Cu1 N1B C1B C7B -10.0(3)
N1A C1A C2A C3A -0.9(4)
C7A C1A C2A C3A 178.0(2)
N1B C1B C2B C3B 0.0(4)
C7B C1B C2B C3B 179.9(3)
C1A C2A C3A O1A -179.3(2)
C1A C2A C3A C4A -0.3(4)
C1B C2B C3B O1B -179.1(2)
C1B C2B C3B C4B 1.2(4)
O1A C3A C4A C5A -179.7(2)
C2A C3A C4A C5A 1.4(4)
O1B C3B C4B C5B 178.8(3)
C2B C3B C4B C5B -1.5(4)
C1A N1A C5A C4A 0.1(4)
Cu1 N1A C5A C4A -174.41(19)
C1A N1A C5A C6A 179.2(2)
Cu1 N1A C5A C6A 4.7(3)
C3A C4A C5A N1A -1.3(4)
C3A C4A C5A C6A 179.7(2)
C1B N1B C5B C4B 0.4(4)
Cu1 N1B C5B C4B -170.2(2)
C1B N1B C5B C6B -179.7(2)
Cu1 N1B C5B C6B 9.8(3)
C3B C4B C5B N1B 0.8(4)
C3B C4B C5B C6B -179.2(3)
Cu1 O3A C6A O2A -179.5(2)
Cu1 O3A C6A C5A 0.5(3)
N1A C5A C6A O2A 176.8(2)
C4A C5A C6A O2A -4.1(4)
N1A C5A C6A O3A -3.2(3)
C4A C5A C6A O3A 175.9(2)
Cu1 O3B C6B O2B -178.7(3)
Cu1 O3B C6B C5B 2.8(3)
N1B C5B C6B O2B 173.5(3)
C4B C5B C6B O2B -6.5(4)
N1B C5B C6B O3B -7.8(3)
C4B C5B C6B O3B 172.1(3)
Cu1 O5A C7A O4A -173.7(2)
Cu1 O5A C7A C1A 5.5(3)
N1A C1A C7A O4A 177.3(2)
C2A C1A C7A O4A -1.6(4)
N1A C1A C7A O5A -2.0(3)
C2A C1A C7A O5A 179.1(2)
Cu1 O5B C7B O4B 179.7(3)
Cu1 O5B C7B C1B 1.3(3)
N1B C1B C7B O4B -173.3(3)
C2B C1B C7B O4B 6.8(5)
N1B C1B C7B O5B 5.2(4)
C2B C1B C7B O5B -174.7(3)
C9A N4A C8A N6A -179.6(3)
C9A N4A C8A N3A 0.4(4)
C10A N3A C8A N6A -179.8(3)
C10A N3A C8A N4A 0.1(4)
C8A N4A C9A N7A -179.7(3)
C8A N4A C9A N5A -1.2(4)
C10A N5A C9A N7A 180.0(3)
C10A N5A C9A N4A 1.4(4)
C8A N3A C10A N8A 179.5(3)
C8A N3A C10A N5A 0.0(4)
C9A N5A C10A N8A 179.7(3)
C9A N5A C10A N3A -0.8(4)
C10B N3B C8B N8B -178.3(2)
C10B N3B C8B N5B 1.1(4)
C9B N5B C8B N8B -180.0(2)
C9B N5B C8B N3B 0.5(4)
C10B N4B C9B N7B -177.6(2)
C10B N4B C9B N5B 1.9(4)
C8B N5B C9B N4B -2.2(4)
C8B N5B C9B N7B 177.4(2)
C8B N3B C10B N6B 178.4(2)
C8B N3B C10B N4B -1.5(4)
C9B N4B C10B N3B 0.0(4)
C9B N4B C10B N6B -179.9(2)
